data_1529782
loop_
_publ_author_name
'Cudennec, Y.'
'Riou, A.'

_publ_section_title
;
 Etude structurale des chromates doubles d'aluminium et d'alcalin: Na Al
 (Cr O4)2 (H2 O)2 et K Al (Cr O4)2 (H2 O)2
;
_journal_name_full
;
Comptes Rendus Hebdomadaires des Seances de l'Academie des Sciences, Serie C, 
Sciences Chimiques (1966-)
;
_journal_page_first 565
_journal_page_last 568
_journal_volume 284
_journal_year 1977
_chemical_formula_sum 'Al Cr2 H4 K O10'
_chemical_name_systematic 'K Al (Cr O4)2 (H2 O)2'
_space_group_IT_number 12
_symmetry_space_group_name_Hall '-C 2y'
_symmetry_space_group_name_H-M 'C 1 2/m 1'
_cell_angle_alpha 90
_cell_angle_beta 138.19
_cell_angle_gamma 90
_cell_formula_units_Z 2
_cell_length_a 10.785
_cell_length_b 5.403
_cell_length_c 10.293
_cell_volume 399.856
_citation_journal_id_ASTM CHDCAQ
_cod_data_source_file Cudennec_CHDCAQ_1977_114.cif
_cod_data_source_block H4Al1Cr2K1O10
_cod_original_cell_volume 399.8556
_cod_original_formula_sum 'H4 Al1 Cr2 K1 O10'
_cod_database_code 1529782

loop_
_symmetry_equiv_pos_as_xyz
x,y,z
-x,y,-z
-x,-y,-z
x,-y,z
x+1/2,y+1/2,z
-x+1/2,y+1/2,-z
-x+1/2,-y+1/2,-z
x+1/2,-y+1/2,z

loop_
_atom_site_label
_atom_site_type_symbol
_atom_site_fract_x
_atom_site_fract_y
_atom_site_fract_z
_atom_site_occupancy
_atom_site_U_iso_or_equiv
O2 O-2 0.502 0 0.244 1 0.0
K1 K+1 0 0.5 0.5 1 0.0
O1 O-2 0.6702 0.7439 0.1882 1 0.0
O3 O-2 0.865 0 0.518 1 0.0
Al1 Al+3 0 0 0 1 0.0
O4 O-2 0.105 0 0.919 1 0.0
Cr1 Cr+6 0.678 0 0.2843 1 0.0
